data_1524499
loop_
_publ_author_name
'Harris, I.R.'
'Speight, J.D.'

_publ_section_title
;
 Lattice spacing variations in some intra-rare-earth alloy systems
;
_journal_name_full 'Journal of the Less-Common Metals'
_journal_page_first 183
_journal_page_last 197
_journal_volume 114
_journal_year 1985
_chemical_formula_sum 'Ce0.7 Ho0.3'
_chemical_name_systematic '(Ce0.7 Ho0.3)'
_space_group_IT_number 194
_symmetry_space_group_name_Hall '-P 6c 2c'
_symmetry_space_group_name_H-M 'P 63/m m c'
_cell_angle_alpha 90
_cell_angle_beta 90
_cell_angle_gamma 120
_cell_formula_units_Z 4
_cell_length_a 3.645
_cell_length_b 3.645
_cell_length_c 11.72
_cell_volume 134.851
_citation_journal_id_ASTM JCOMAH
_cod_data_source_file Harris_JCOMAH_1985_808.cif
_cod_data_source_block Ce0.7Ho0.3
_cod_original_cell_volume 134.8507
_cod_database_code 1524499

loop_
_symmetry_equiv_pos_as_xyz
x,y,z
x-y,x,z+1/2
-y,x-y,z
-x,-y,z+1/2
-x+y,-x,z
y,-x+y,z+1/2
-y,-x,-z+1/2
x-y,-y,-z
x,x-y,-z+1/2
y,x,-z
-x+y,y,-z+1/2
-x,-x+y,-z
-x,-y,-z
-x+y,-x,-z-1/2
y,-x+y,-z
x,y,-z-1/2
x-y,x,-z
-y,x-y,-z-1/2
y,x,z-1/2
-x+y,y,z
-x,-x+y,z-1/2
-y,-x,z
x-y,-y,z-1/2
x,x-y,z

loop_
_atom_site_label
_atom_site_type_symbol
_atom_site_fract_x
_atom_site_fract_y
_atom_site_fract_z
_atom_site_occupancy
_atom_site_U_iso_or_equiv
Ce1 Ce 0 0 0 0.7 0.0
Ho1 Ho 0 0 0 0.3 0.0
Ce2 Ce 0.3333 0.6667 0.25 0.7 0.0
Ho2 Ho 0.3333 0.6667 0.25 0.3 0.0
